data_7046242
loop_
_publ_author_name
'Maria, Leonor'
'Santos, Isabel C.'
'Santos, Isabel'

_publ_section_title
;
 Uranium(iii) complexes supported by hydrobis(mercaptoimidazolyl)borates:
 synthesis and oxidation chemistry.
;
_journal_issue 31
_journal_name_full 'Dalton transactions (Cambridge, England : 2003)'
_journal_page_first 10601
_journal_page_last 10612
_journal_paper_doi 10.1039/c8dt01149d
_journal_volume 47
_journal_year 2018
_chemical_formula_moiety 'C42 H48 B3 N12 S6 U, 2(C2 H3 N), I'
_chemical_formula_sum 'C46 H54 B3 I N14 S6 U'
_chemical_formula_weight 1392.75
_space_group_IT_number 2
_space_group_name_Hall '-P 1'
_space_group_name_H-M_alt 'P -1'
_symmetry_cell_setting triclinic
_symmetry_space_group_name_Hall '-P 1'
_symmetry_space_group_name_H-M 'P -1'
_atom_sites_solution_hydrogens geom
_atom_sites_solution_primary direct
_atom_sites_solution_secondary difmap
_audit_creation_method SHELXL-97
_audit_update_record
;
2018-04-10 deposited with the CCDC.
2018-05-03 downloaded from the CCDC.
;
_cell_angle_alpha 84.0770(10)
_cell_angle_beta 65.3760(10)
_cell_angle_gamma 85.0710(10)
_cell_formula_units_Z 2
_cell_length_a 14.2831(3)
_cell_length_b 14.6707(3)
_cell_length_c 14.6867(4)
_cell_measurement_reflns_used 9890
_cell_measurement_temperature 150(2)
_cell_measurement_theta_max 26.93
_cell_measurement_theta_min 2.30
_cell_volume 2779.56(11)
_computing_cell_refinement 'Bruker SAINT'
_computing_data_collection 'Bruker SMART'
_computing_data_reduction 'Bruker SAINT'
_computing_molecular_graphics 'Mercury (Macrae et al,2008)'
_computing_publication_material 'WinGX (Farrugia, 2012)'
_computing_structure_refinement 'SHELXL-97 (Sheldrick, 2008)'
_computing_structure_solution 'SIR97 (Altomare et al, 1999)'
_diffrn_ambient_temperature 150(2)
_diffrn_measured_fraction_theta_full 0.986
_diffrn_measured_fraction_theta_max 0.986
_diffrn_measurement_device_type 'Bruker APEX-II CCD'
_diffrn_measurement_method '\f and \w scans'
_diffrn_radiation_monochromator graphite
_diffrn_radiation_source 'fine-focus sealed tube'
_diffrn_radiation_type MoK\a
_diffrn_radiation_wavelength 0.71073
_diffrn_reflns_av_R_equivalents 0.0491
_diffrn_reflns_av_sigmaI/netI 0.0561
_diffrn_reflns_limit_h_max 17
_diffrn_reflns_limit_h_min -15
_diffrn_reflns_limit_k_max 17
_diffrn_reflns_limit_k_min -17
_diffrn_reflns_limit_l_max 17
_diffrn_reflns_limit_l_min -17
_diffrn_reflns_number 37704
_diffrn_reflns_theta_full 25.68
_diffrn_reflns_theta_max 25.68
_diffrn_reflns_theta_min 2.94
_exptl_absorpt_coefficient_mu 3.747
_exptl_absorpt_correction_T_max 0.8959
_exptl_absorpt_correction_T_min 0.6619
_exptl_absorpt_correction_type multi-scan
_exptl_absorpt_process_details '(SADABS; Sheldrick, 2004)'
_exptl_crystal_colour orange
_exptl_crystal_density_diffrn 1.664
_exptl_crystal_density_method 'not measured'
_exptl_crystal_description plate
_exptl_crystal_F_000 1368
_exptl_crystal_size_max 0.12
_exptl_crystal_size_mid 0.10
_exptl_crystal_size_min 0.03
_refine_diff_density_max 0.765
_refine_diff_density_min -0.662
_refine_diff_density_rms 0.118
_refine_ls_extinction_method none
_refine_ls_goodness_of_fit_ref 1.036
_refine_ls_hydrogen_treatment mixed
_refine_ls_matrix_type full
_refine_ls_number_parameters 660
_refine_ls_number_reflns 10399
_refine_ls_number_restraints 0
_refine_ls_restrained_S_all 1.036
_refine_ls_R_factor_all 0.0459
_refine_ls_R_factor_gt 0.0318
_refine_ls_shift/su_max 0.001
_refine_ls_shift/su_mean 0.000
_refine_ls_structure_factor_coef Fsqd
_refine_ls_weighting_details 'calc w=1/[\s^2^(Fo^2^)+(0.0218P)^2^+1.3047P] where P=(Fo^2^+2Fc^2^)/3'
_refine_ls_weighting_scheme calc
_refine_ls_wR_factor_gt 0.0593
_refine_ls_wR_factor_ref 0.0618
_reflns_number_gt 8700
_reflns_number_total 10399
_reflns_threshold_expression >2sigma(I)
_cod_data_source_file c8dt01149d2.cif
_cod_data_source_block comp_6Ifree
_cod_depositor_comments
;
The following automatic conversions were performed:

'_symmetry_cell_setting' value 'Triclinic' changed to 'triclinic'
according to
/home/data/users/saulius/crontab/automatic-downloads/rss-feeds/RSC/lib/dictionaries/cif_core.dic
dictionary named 'cif_core.dic' version 2.4.2 from 2011-04-26.

Automatic conversion script
Id: cif_fix_values 4973 2017-02-22 13:04:09Z antanas 

 Adding full bibliography for 7046238--7046244.cif.
;
_cod_original_sg_symbol_H-M P-1
_cod_database_code 7046242

loop_
_symmetry_equiv_pos_as_xyz
'x, y, z'
'-x, -y, -z'

loop_
_atom_site_label
_atom_site_type_symbol
_atom_site_fract_x
_atom_site_fract_y
_atom_site_fract_z
_atom_site_U_iso_or_equiv
_atom_site_adp_type
_atom_site_occupancy
_atom_site_symmetry_multiplicity
_atom_site_calc_flag
_atom_site_refinement_flags
U1 U 0.264170(11) 0.255812(10) 0.404445(12) 0.01274(5) Uani 1 1 d .
I1 I 0.14339(2) 0.69449(2) 0.79804(2) 0.02819(8) Uani 1 1 d .
S1 S 0.10212(8) 0.37614(7) 0.50890(8) 0.0185(2) Uani 1 1 d .
S2 S 0.38228(8) 0.35774(7) 0.46696(8) 0.0184(2) Uani 1 1 d .
S3 S 0.43416(8) 0.27548(7) 0.21680(8) 0.0193(2) Uani 1 1 d .
S4 S 0.13885(8) 0.27471(7) 0.29920(8) 0.0183(2) Uani 1 1 d .
S5 S 0.39220(8) 0.10982(7) 0.43390(8) 0.0197(2) Uani 1 1 d .
S6 S 0.10271(8) 0.14041(7) 0.51418(8) 0.0205(2) Uani 1 1 d .
N1 N 0.2289(2) 0.5214(2) 0.4118(2) 0.0152(7) Uani 1 1 d .
N2 N 0.1168(2) 0.5417(2) 0.5657(3) 0.0176(8) Uani 1 1 d .
N3 N 0.4132(2) 0.4821(2) 0.3053(2) 0.0157(8) Uani 1 1 d .
N4 N 0.5444(2) 0.4609(2) 0.3467(3) 0.0194(8) Uani 1 1 d .
N5 N 0.4276(2) 0.0916(2) 0.1982(2) 0.0165(8) Uani 1 1 d .
N6 N 0.5815(3) 0.1365(2) 0.1634(3) 0.0195(8) Uani 1 1 d .
N7 N 0.2798(2) 0.1611(2) 0.1606(3) 0.0177(8) Uani 1 1 d .
N8 N 0.2163(3) 0.2784(2) 0.0968(3) 0.0196(8) Uani 1 1 d .
N9 N 0.3525(3) 0.1752(2) 0.6163(2) 0.0171(8) Uani 1 1 d .
N10 N 0.5157(3) 0.1440(2) 0.5261(3) 0.0212(8) Uani 1 1 d .
N11 N 0.1876(3) 0.1001(2) 0.6537(3) 0.0198(8) Uani 1 1 d .
N12 N 0.1035(3) -0.0098(2) 0.6372(3) 0.0219(8) Uani 1 1 d .
N13 N 0.1448(4) -0.0293(4) -0.0272(4) 0.0718(17) Uani 1 1 d .
N14 N 0.4805(4) 0.7751(3) 0.1877(4) 0.0513(13) Uani 1 1 d .
C1 C 0.1525(3) 0.4826(3) 0.4926(3) 0.0159(9) Uani 1 1 d .
C2 C 0.1702(3) 0.6207(3) 0.5302(3) 0.0241(10) Uani 1 1 d .
H2 H 0.1597 0.6739 0.5657 0.029 Uiso 1 1 calc R
C3 C 0.2399(3) 0.6088(3) 0.4358(3) 0.0235(10) Uani 1 1 d .
H3 H 0.2880 0.6521 0.3930 0.028 Uiso 1 1 calc R
C4 C 0.0335(3) 0.5252(3) 0.6646(3) 0.0241(10) Uani 1 1 d .
H4C H 0.0363 0.4604 0.6877 0.036 Uiso 1 1 calc R
H4B H -0.0329 0.5409 0.6606 0.036 Uiso 1 1 calc R
H4A H 0.0409 0.5633 0.7120 0.036 Uiso 1 1 calc R
C5 C 0.4480(3) 0.4344(3) 0.3690(3) 0.0152(9) Uani 1 1 d .
C6 C 0.4895(3) 0.5397(3) 0.2421(3) 0.0247(10) Uani 1 1 d .
H6 H 0.4855 0.5814 0.1898 0.030 Uiso 1 1 calc R
C7 C 0.5701(3) 0.5266(3) 0.2671(3) 0.0288(11) Uani 1 1 d .
H7 H 0.6331 0.5570 0.2359 0.035 Uiso 1 1 calc R
C8 C 0.6089(3) 0.4267(3) 0.3991(4) 0.0280(11) Uani 1 1 d .
H8A H 0.6722 0.3968 0.3522 0.042 Uiso 1 1 calc R
H8C H 0.5713 0.3824 0.4545 0.042 Uiso 1 1 calc R
H8B H 0.6265 0.4781 0.4258 0.042 Uiso 1 1 calc R
C9 C 0.2864(3) 0.5245(3) 0.2162(3) 0.0170(9) Uani 1 1 d .
C10 C 0.2013(3) 0.5826(3) 0.2246(3) 0.0239(10) Uani 1 1 d .
H10 H 0.1556 0.6010 0.2891 0.029 Uiso 1 1 calc R
C11 C 0.1808(4) 0.6147(3) 0.1420(4) 0.0313(12) Uani 1 1 d .
H11 H 0.1210 0.6530 0.1509 0.038 Uiso 1 1 calc R
C12 C 0.2475(4) 0.5910(3) 0.0471(4) 0.0345(12) Uani 1 1 d .
H12 H 0.2340 0.6131 -0.0095 0.041 Uiso 1 1 calc R
C13 C 0.3335(4) 0.5351(3) 0.0352(4) 0.0328(12) Uani 1 1 d .
H13 H 0.3799 0.5189 -0.0299 0.039 Uiso 1 1 calc R
C14 C 0.3525(3) 0.5020(3) 0.1189(3) 0.0251(10) Uani 1 1 d .
H14 H 0.4121 0.4632 0.1095 0.030 Uiso 1 1 calc R
C15 C 0.4816(3) 0.1645(3) 0.1932(3) 0.0173(9) Uani 1 1 d .
C16 C 0.5914(3) 0.0438(3) 0.1498(3) 0.0246(11) Uani 1 1 d .
H16 H 0.6534 0.0065 0.1289 0.029 Uiso 1 1 calc R
C17 C 0.4962(3) 0.0165(3) 0.1717(3) 0.0229(10) Uani 1 1 d .
H17 H 0.4790 -0.0441 0.1693 0.027 Uiso 1 1 calc R
C18 C 0.6650(3) 0.1934(3) 0.1528(4) 0.0304(11) Uani 1 1 d .
H18B H 0.6499 0.2179 0.2173 0.046 Uiso 1 1 calc R
H18C H 0.6714 0.2442 0.1020 0.046 Uiso 1 1 calc R
H18A H 0.7299 0.1562 0.1319 0.046 Uiso 1 1 calc R
C19 C 0.2146(3) 0.2354(3) 0.1830(3) 0.0160(9) Uani 1 1 d .
C20 C 0.3239(3) 0.1598(3) 0.0568(3) 0.0247(10) Uani 1 1 d .
H20 H 0.3734 0.1150 0.0195 0.030 Uiso 1 1 calc R
C21 C 0.2855(3) 0.2318(3) 0.0180(3) 0.0279(11) Uani 1 1 d .
H21 H 0.3029 0.2479 -0.0513 0.033 Uiso 1 1 calc R
C22 C 0.1565(3) 0.3634(3) 0.0902(4) 0.0276(11) Uani 1 1 d .
H22A H 0.1647 0.4083 0.1310 0.041 Uiso 1 1 calc R
H22C H 0.0835 0.3503 0.1150 0.041 Uiso 1 1 calc R
H22B H 0.1814 0.3883 0.0200 0.041 Uiso 1 1 calc R
C23 C 0.2615(3) -0.0038(3) 0.2560(3) 0.0193(10) Uani 1 1 d .
C24 C 0.2204(3) -0.0372(3) 0.1964(4) 0.0319(12) Uani 1 1 d .
H24 H 0.2242 -0.0017 0.1372 0.038 Uiso 1 1 calc R
C25 C 0.1736(4) -0.1210(3) 0.2202(5) 0.0447(15) Uani 1 1 d .
H25 H 0.1457 -0.1418 0.1780 0.054 Uiso 1 1 calc R
C26 C 0.1680(4) -0.1735(3) 0.3051(4) 0.0430(15) Uani 1 1 d .
H26 H 0.1362 -0.2308 0.3220 0.052 Uiso 1 1 calc R
C27 C 0.2083(4) -0.1429(3) 0.3653(4) 0.0381(13) Uani 1 1 d .
H27 H 0.2049 -0.1793 0.4239 0.046 Uiso 1 1 calc R
C28 C 0.2544(3) -0.0589(3) 0.3416(3) 0.0268(11) Uani 1 1 d .
H28 H 0.2816 -0.0386 0.3846 0.032 Uiso 1 1 calc R
C29 C 0.4201(3) 0.1445(3) 0.5280(3) 0.0170(9) Uani 1 1 d .
C30 C 0.4079(3) 0.1936(3) 0.6693(3) 0.0228(10) Uani 1 1 d .
H30 H 0.3797 0.2162 0.7341 0.027 Uiso 1 1 calc R
C31 C 0.5083(3) 0.1742(3) 0.6141(3) 0.0253(11) Uani 1 1 d .
H31 H 0.5636 0.1803 0.6327 0.030 Uiso 1 1 calc R
C32 C 0.6114(3) 0.1210(3) 0.4415(3) 0.0271(11) Uani 1 1 d .
H32A H 0.5961 0.0891 0.3942 0.041 Uiso 1 1 calc R
H32B H 0.6561 0.0810 0.4657 0.041 Uiso 1 1 calc R
H32C H 0.6465 0.1773 0.4075 0.041 Uiso 1 1 calc R
C33 C 0.1323(3) 0.0768(3) 0.6048(3) 0.0188(10) Uani 1 1 d .
C34 C 0.1929(3) 0.0259(3) 0.7173(3) 0.0272(11) Uani 1 1 d .
H34 H 0.2271 0.0232 0.7610 0.033 Uiso 1 1 calc R
C35 C 0.1415(3) -0.0414(3) 0.7070(3) 0.0278(11) Uani 1 1 d .
H35 H 0.1329 -0.1005 0.7417 0.033 Uiso 1 1 calc R
C36 C 0.0365(4) -0.0589(3) 0.6082(4) 0.0319(12) Uani 1 1 d .
H36C H 0.0610 -0.0532 0.5349 0.048 Uiso 1 1 calc R
H36A H -0.0342 -0.0327 0.6388 0.048 Uiso 1 1 calc R
H36B H 0.0379 -0.1239 0.6314 0.048 Uiso 1 1 calc R
C37 C 0.1762(3) 0.2522(3) 0.7393(3) 0.0195(10) Uani 1 1 d .
C38 C 0.0904(3) 0.2227(3) 0.8221(3) 0.0288(11) Uani 1 1 d .
H38 H 0.0686 0.1627 0.8252 0.035 Uiso 1 1 calc R
C39 C 0.0348(4) 0.2771(4) 0.9005(4) 0.0343(12) Uani 1 1 d .
H39 H -0.0237 0.2542 0.9563 0.041 Uiso 1 1 calc R
C40 C 0.0646(4) 0.3646(3) 0.8975(4) 0.0326(12) Uani 1 1 d .
H40 H 0.0268 0.4024 0.9510 0.039 Uiso 1 1 calc R
C41 C 0.1491(4) 0.3965(3) 0.8168(4) 0.0313(12) Uani 1 1 d .
H41 H 0.1697 0.4569 0.8143 0.038 Uiso 1 1 calc R
C42 C 0.2046(3) 0.3418(3) 0.7388(3) 0.0249(10) Uani 1 1 d .
H42 H 0.2632 0.3652 0.6836 0.030 Uiso 1 1 calc R
C43 C 0.0602(4) 0.1104(3) 0.0741(4) 0.0436(14) Uani 1 1 d .
H43B H 0.0952 0.1656 0.0360 0.065 Uiso 1 1 calc R
H43A H 0.0658 0.1024 0.1387 0.065 Uiso 1 1 calc R
H43C H -0.0127 0.1169 0.0857 0.065 Uiso 1 1 calc R
C44 C 0.1077(4) 0.0316(4) 0.0179(4) 0.0418(14) Uani 1 1 d .
C45 C 0.4009(4) 0.7636(4) 0.0618(4) 0.0453(14) Uani 1 1 d .
H45A H 0.4505 0.7316 0.0044 0.068 Uiso 1 1 calc R
H45C H 0.3845 0.8254 0.0384 0.068 Uiso 1 1 calc R
H45B H 0.3377 0.7295 0.0939 0.068 Uiso 1 1 calc R
C46 C 0.4449(4) 0.7700(3) 0.1334(4) 0.0292(11) Uani 1 1 d .
B1 B 0.3018(3) 0.4793(3) 0.3125(4) 0.0156(10) Uani 1 1 d .
H1A H 0.279(2) 0.407(2) 0.321(2) 0.009(8) Uiso 1 1 d .
B2 B 0.3080(4) 0.0949(3) 0.2362(4) 0.0165(10) Uani 1 1 d .
H2A H 0.277(3) 0.127(2) 0.312(3) 0.007(9) Uiso 1 1 d .
B3 B 0.2345(4) 0.1931(3) 0.6444(4) 0.0163(10) Uani 1 1 d .
H3A H 0.222(2) 0.237(2) 0.574(2) 0.009(8) Uiso 1 1 d .

loop_
_atom_site_aniso_label
_atom_site_aniso_U_11
_atom_site_aniso_U_22
_atom_site_aniso_U_33
_atom_site_aniso_U_23
_atom_site_aniso_U_13
_atom_site_aniso_U_12
U1 0.01443(8) 0.01102(8) 0.01426(9) -0.00157(6) -0.00690(6) -0.00237(6)
I1 0.02415(16) 0.02689(16) 0.03260(19) -0.01094(14) -0.00804(14) -0.00511(13)
S1 0.0158(5) 0.0174(5) 0.0204(6) -0.0059(5) -0.0044(5) -0.0015(4)
S2 0.0242(6) 0.0168(5) 0.0192(6) 0.0005(5) -0.0132(5) -0.0070(5)
S3 0.0197(5) 0.0143(5) 0.0201(6) -0.0034(5) -0.0037(5) -0.0030(4)
S4 0.0186(5) 0.0206(5) 0.0189(6) -0.0059(5) -0.0107(5) 0.0036(4)
S5 0.0253(6) 0.0162(5) 0.0211(6) -0.0051(5) -0.0129(5) 0.0039(5)
S6 0.0211(6) 0.0226(6) 0.0209(6) 0.0028(5) -0.0110(5) -0.0100(5)
N1 0.0155(18) 0.0120(17) 0.017(2) -0.0014(15) -0.0056(15) -0.0015(14)
N2 0.0155(18) 0.0182(18) 0.020(2) -0.0086(16) -0.0073(16) 0.0035(15)
N3 0.0176(18) 0.0113(17) 0.018(2) 0.0004(15) -0.0067(16) -0.0043(15)
N4 0.0176(18) 0.0224(19) 0.021(2) -0.0050(16) -0.0096(16) -0.0054(16)
N5 0.0175(18) 0.0147(18) 0.018(2) -0.0062(15) -0.0072(16) 0.0008(15)
N6 0.0213(19) 0.0190(19) 0.021(2) -0.0034(16) -0.0110(16) 0.0005(16)
N7 0.0197(18) 0.0175(18) 0.018(2) -0.0046(15) -0.0087(16) -0.0026(15)
N8 0.0219(19) 0.0224(19) 0.019(2) -0.0016(16) -0.0122(17) -0.0015(16)
N9 0.0217(19) 0.0182(18) 0.014(2) -0.0016(15) -0.0097(16) -0.0017(15)
N10 0.0205(19) 0.0234(19) 0.022(2) 0.0004(16) -0.0115(17) -0.0001(16)
N11 0.0200(19) 0.0201(19) 0.019(2) 0.0028(16) -0.0072(16) -0.0066(16)
N12 0.025(2) 0.0200(19) 0.019(2) -0.0016(16) -0.0055(17) -0.0110(16)
N13 0.050(3) 0.099(4) 0.079(4) -0.049(4) -0.036(3) 0.029(3)
N14 0.066(3) 0.049(3) 0.053(3) -0.014(2) -0.038(3) 0.007(3)
C1 0.018(2) 0.014(2) 0.019(2) -0.0071(18) -0.0105(19) 0.0033(18)
C2 0.028(3) 0.015(2) 0.028(3) -0.009(2) -0.008(2) -0.0014(19)
C3 0.027(2) 0.010(2) 0.036(3) -0.004(2) -0.015(2) -0.0033(19)
C4 0.021(2) 0.028(2) 0.023(3) -0.011(2) -0.009(2) 0.005(2)
C5 0.016(2) 0.013(2) 0.015(2) -0.0058(17) -0.0050(18) -0.0006(17)
C6 0.024(2) 0.022(2) 0.025(3) 0.007(2) -0.007(2) -0.011(2)
C7 0.025(3) 0.032(3) 0.030(3) 0.003(2) -0.009(2) -0.017(2)
C8 0.022(2) 0.031(3) 0.039(3) -0.008(2) -0.019(2) 0.002(2)
C9 0.017(2) 0.014(2) 0.019(3) 0.0021(18) -0.0056(19) -0.0101(17)
C10 0.025(2) 0.018(2) 0.029(3) 0.005(2) -0.013(2) -0.0059(19)
C11 0.033(3) 0.023(2) 0.048(4) 0.013(2) -0.029(3) -0.010(2)
C12 0.047(3) 0.035(3) 0.033(3) 0.015(2) -0.029(3) -0.019(3)
C13 0.042(3) 0.040(3) 0.019(3) 0.005(2) -0.014(2) -0.018(2)
C14 0.026(2) 0.025(2) 0.026(3) -0.001(2) -0.012(2) -0.005(2)
C15 0.016(2) 0.020(2) 0.014(2) -0.0015(18) -0.0039(18) -0.0023(18)
C16 0.017(2) 0.021(2) 0.038(3) -0.009(2) -0.014(2) 0.0049(19)
C17 0.025(2) 0.014(2) 0.030(3) -0.007(2) -0.011(2) -0.0006(19)
C18 0.021(2) 0.031(3) 0.044(3) -0.002(2) -0.016(2) -0.010(2)
C19 0.017(2) 0.016(2) 0.020(3) -0.0051(18) -0.0113(19) -0.0038(17)
C20 0.028(3) 0.029(3) 0.019(3) -0.008(2) -0.010(2) -0.002(2)
C21 0.029(3) 0.040(3) 0.014(3) -0.003(2) -0.008(2) -0.001(2)
C22 0.026(2) 0.030(3) 0.032(3) 0.007(2) -0.019(2) -0.002(2)
C23 0.013(2) 0.017(2) 0.027(3) -0.0066(19) -0.0068(19) 0.0044(17)
C24 0.032(3) 0.027(3) 0.043(3) -0.008(2) -0.021(2) -0.003(2)
C25 0.038(3) 0.027(3) 0.079(5) -0.020(3) -0.029(3) -0.005(2)
C26 0.034(3) 0.016(3) 0.067(4) -0.015(3) -0.005(3) -0.007(2)
C27 0.041(3) 0.014(2) 0.045(3) 0.001(2) -0.003(3) -0.004(2)
C28 0.035(3) 0.014(2) 0.028(3) -0.004(2) -0.009(2) -0.003(2)
C29 0.021(2) 0.012(2) 0.020(3) 0.0019(18) -0.0111(19) -0.0026(18)
C30 0.029(2) 0.029(2) 0.018(3) -0.002(2) -0.017(2) -0.002(2)
C31 0.028(3) 0.031(3) 0.024(3) -0.001(2) -0.018(2) -0.002(2)
C32 0.023(2) 0.031(3) 0.027(3) 0.001(2) -0.011(2) 0.003(2)
C33 0.017(2) 0.016(2) 0.018(3) 0.0009(18) -0.0025(19) -0.0053(18)
C34 0.028(3) 0.029(3) 0.021(3) 0.007(2) -0.009(2) -0.005(2)
C35 0.029(3) 0.021(2) 0.029(3) 0.007(2) -0.010(2) -0.005(2)
C36 0.034(3) 0.028(3) 0.032(3) -0.001(2) -0.009(2) -0.016(2)
C37 0.024(2) 0.026(2) 0.015(2) 0.0015(19) -0.015(2) 0.0031(19)
C38 0.025(3) 0.035(3) 0.026(3) 0.000(2) -0.011(2) -0.001(2)
C39 0.028(3) 0.050(3) 0.021(3) 0.000(2) -0.008(2) 0.007(2)
C40 0.030(3) 0.048(3) 0.026(3) -0.014(2) -0.018(2) 0.015(2)
C41 0.035(3) 0.034(3) 0.037(3) -0.016(2) -0.025(3) 0.006(2)
C42 0.024(2) 0.029(3) 0.024(3) -0.006(2) -0.011(2) -0.006(2)
C43 0.035(3) 0.046(3) 0.047(4) -0.006(3) -0.015(3) 0.000(3)
C44 0.026(3) 0.064(4) 0.042(4) -0.013(3) -0.020(3) 0.006(3)
C45 0.046(3) 0.064(4) 0.034(3) -0.009(3) -0.021(3) -0.014(3)
C46 0.039(3) 0.020(2) 0.026(3) -0.004(2) -0.009(2) -0.006(2)
B1 0.013(2) 0.011(2) 0.020(3) -0.002(2) -0.003(2) -0.0045(19)
B2 0.018(2) 0.017(2) 0.016(3) -0.007(2) -0.007(2) 0.001(2)
B3 0.017(2) 0.020(2) 0.018(3) 0.000(2) -0.014(2) -0.005(2)

loop_
_atom_type_symbol
_atom_type_description
_atom_type_scat_dispersion_real
_atom_type_scat_dispersion_imag
_atom_type_scat_source
C C 0.0033 0.0016 'International Tables Vol C Tables 4.2.6.8 and 6.1.1.4'
H H 0.0000 0.0000 'International Tables Vol C Tables 4.2.6.8 and 6.1.1.4'
N N 0.0061 0.0033 'International Tables Vol C Tables 4.2.6.8 and 6.1.1.4'
B B 0.0013 0.0007 'International Tables Vol C Tables 4.2.6.8 and 6.1.1.4'
S S 0.1246 0.1234 'International Tables Vol C Tables 4.2.6.8 and 6.1.1.4'
I I -0.4742 1.8119 'International Tables Vol C Tables 4.2.6.8 and 6.1.1.4'
U U -9.6767 9.6646 'International Tables Vol C Tables 4.2.6.8 and 6.1.1.4'

loop_
_geom_angle_atom_site_label_1
_geom_angle_atom_site_label_2
_geom_angle_atom_site_label_3
_geom_angle
S1 U1 S6 76.54(3)
S1 U1 S4 74.74(3)
S6 U1 S4 75.35(3)
S1 U1 S5 141.93(3)
S6 U1 S5 85.29(3)
S4 U1 S5 132.51(3)
S1 U1 S2 84.88(3)
S6 U1 S2 130.88(3)
S4 U1 S2 141.98(3)
S5 U1 S2 82.23(3)
S1 U1 S3 132.29(3)
S6 U1 S3 141.16(3)
S4 U1 S3 87.28(3)
S5 U1 S3 81.39(3)
S2 U1 S3 83.17(3)
S1 U1 H1A 67.2(7)
S6 U1 H1A 135.5(7)
S4 U1 H1A 71.0(7)
S5 U1 H1A 139.2(7)
S2 U1 H1A 71.5(7)
S3 U1 H1A 65.2(7)
S1 U1 H2A 133.5(8)
S6 U1 H2A 69.9(8)
S4 U1 H2A 66.3(8)
S5 U1 H2A 66.4(8)
S2 U1 H2A 141.6(8)
S3 U1 H2A 71.3(8)
H1A U1 H2A 119.1(11)
S1 U1 H3A 68.9(8)
S6 U1 H3A 64.8(8)
S4 U1 H3A 130.7(8)
S5 U1 H3A 73.1(8)
S2 U1 H3A 66.1(8)
S3 U1 H3A 142.0(8)
H1A U1 H3A 120.3(11)
H2A U1 H3A 120.4(11)
C1 S1 U1 107.14(13)
C5 S2 U1 107.59(14)
C15 S3 U1 103.49(14)
C19 S4 U1 105.36(13)
C29 S5 U1 102.92(13)
C33 S6 U1 108.07(14)
C1 N1 C3 107.2(3)
C1 N1 B1 129.3(3)
C3 N1 B1 123.3(3)
C1 N2 C2 108.7(3)
C1 N2 C4 125.4(3)
C2 N2 C4 125.8(3)
C5 N3 C6 107.7(3)
C5 N3 B1 124.4(3)
C6 N3 B1 127.5(3)
C5 N4 C7 108.3(3)
C5 N4 C8 125.8(4)
C7 N4 C8 125.9(4)
C15 N5 C17 107.7(3)
C15 N5 B2 123.7(3)
C17 N5 B2 128.4(3)
C15 N6 C16 108.8(3)
C15 N6 C18 125.7(3)
C16 N6 C18 125.4(3)
C19 N7 C20 106.9(3)
C19 N7 B2 126.2(3)
C20 N7 B2 126.6(3)
C19 N8 C21 108.7(3)
C19 N8 C22 124.7(4)
C21 N8 C22 126.5(4)
C29 N9 C30 107.6(3)
C29 N9 B3 123.8(3)
C30 N9 B3 128.4(3)
C29 N10 C31 108.9(3)
C29 N10 C32 125.4(4)
C31 N10 C32 125.5(3)
C33 N11 C34 107.8(3)
C33 N11 B3 127.4(3)
C34 N11 B3 124.8(4)
C33 N12 C35 108.5(4)
C33 N12 C36 125.4(4)
C35 N12 C36 126.0(4)
N1 C1 N2 108.7(3)
N1 C1 S1 129.2(3)
N2 C1 S1 122.1(3)
C3 C2 N2 107.4(4)
C3 C2 H2 126.3
N2 C2 H2 126.3
C2 C3 N1 108.0(4)
C2 C3 H3 126.0
N1 C3 H3 126.0
N2 C4 H4C 109.5
N2 C4 H4B 109.5
H4C C4 H4B 109.5
N2 C4 H4A 109.5
H4C C4 H4A 109.5
H4B C4 H4A 109.5
N3 C5 N4 108.2(3)
N3 C5 S2 127.3(3)
N4 C5 S2 124.4(3)
C7 C6 N3 108.5(4)
C7 C6 H6 125.7
N3 C6 H6 125.7
C6 C7 N4 107.2(4)
C6 C7 H7 126.4
N4 C7 H7 126.4
N4 C8 H8A 109.5
N4 C8 H8C 109.5
H8A C8 H8C 109.5
N4 C8 H8B 109.5
H8A C8 H8B 109.5
H8C C8 H8B 109.5
C10 C9 C14 116.2(4)
C10 C9 B1 121.6(4)
C14 C9 B1 122.0(4)
C11 C10 C9 122.3(4)
C11 C10 H10 118.8
C9 C10 H10 118.8
C12 C11 C10 120.0(4)
C12 C11 H11 120.0
C10 C11 H11 120.0
C13 C12 C11 119.6(4)
C13 C12 H12 120.2
C11 C12 H12 120.2
C12 C13 C14 120.0(5)
C12 C13 H13 120.0
C14 C13 H13 120.0
C13 C14 C9 121.9(4)
C13 C14 H14 119.0
C9 C14 H14 119.0
N6 C15 N5 108.3(3)
N6 C15 S3 124.8(3)
N5 C15 S3 126.9(3)
C17 C16 N6 106.8(4)
C17 C16 H16 126.6
N6 C16 H16 126.6
C16 C17 N5 108.5(4)
C16 C17 H17 125.8
N5 C17 H17 125.8
N6 C18 H18B 109.5
N6 C18 H18C 109.5
H18B C18 H18C 109.5
N6 C18 H18A 109.5
H18B C18 H18A 109.5
H18C C18 H18A 109.5
N7 C19 N8 108.5(3)
N7 C19 S4 128.8(3)
N8 C19 S4 122.8(3)
C21 C20 N7 108.7(4)
C21 C20 H20 125.6
N7 C20 H20 125.6
C20 C21 N8 107.2(4)
C20 C21 H21 126.4
N8 C21 H21 126.4
N8 C22 H22A 109.5
N8 C22 H22C 109.5
H22A C22 H22C 109.5
N8 C22 H22B 109.5
H22A C22 H22B 109.5
H22C C22 H22B 109.5
C24 C23 C28 116.5(4)
C24 C23 B2 124.0(4)
C28 C23 B2 119.4(4)
C23 C24 C25 122.3(5)
C23 C24 H24 118.9
C25 C24 H24 118.9
C26 C25 C24 119.6(5)
C26 C25 H25 120.2
C24 C25 H25 120.2
C27 C26 C25 119.6(5)
C27 C26 H26 120.2
C25 C26 H26 120.2
C26 C27 C28 120.5(5)
C26 C27 H27 119.7
C28 C27 H27 119.7
C27 C28 C23 121.4(4)
C27 C28 H28 119.3
C23 C28 H28 119.3
N9 C29 N10 107.8(3)
N9 C29 S5 127.1(3)
N10 C29 S5 125.1(3)
C31 C30 N9 108.7(4)
C31 C30 H30 125.6
N9 C30 H30 125.6
C30 C31 N10 106.9(4)
C30 C31 H31 126.5
N10 C31 H31 126.5
N10 C32 H32A 109.5
N10 C32 H32B 109.5
H32A C32 H32B 109.5
N10 C32 H32C 109.5
H32A C32 H32C 109.5
H32B C32 H32C 109.5
N12 C33 N11 107.9(4)
N12 C33 S6 123.2(3)
N11 C33 S6 128.9(3)
C35 C34 N11 108.1(4)
C35 C34 H34 126.0
N11 C34 H34 126.0
C34 C35 N12 107.7(4)
C34 C35 H35 126.1
N12 C35 H35 126.1
N12 C36 H36C 109.5
N12 C36 H36A 109.5
H36C C36 H36A 109.5
N12 C36 H36B 109.5
H36C C36 H36B 109.5
H36A C36 H36B 109.5
C38 C37 C42 116.0(4)
C38 C37 B3 122.8(4)
C42 C37 B3 120.9(4)
C37 C38 C39 122.8(5)
C37 C38 H38 118.6
C39 C38 H38 118.6
C40 C39 C38 119.7(5)
C40 C39 H39 120.2
C38 C39 H39 120.1
C41 C40 C39 119.4(4)
C41 C40 H40 120.3
C39 C40 H40 120.3
C40 C41 C42 120.6(5)
C40 C41 H41 119.7
C42 C41 H41 119.7
C41 C42 C37 121.5(4)
C41 C42 H42 119.3
C37 C42 H42 119.3
C44 C43 H43B 109.5
C44 C43 H43A 109.5
H43B C43 H43A 109.5
C44 C43 H43C 109.5
H43B C43 H43C 109.5
H43A C43 H43C 109.5
N13 C44 C43 179.0(6)
C46 C45 H45A 109.5
C46 C45 H45C 109.5
H45A C45 H45C 109.5
C46 C45 H45B 109.5
H45A C45 H45B 109.5
H45C C45 H45B 109.5
N14 C46 C45 178.9(6)
N1 B1 N3 106.7(3)
N1 B1 C9 114.1(3)
N3 B1 C9 114.5(3)
N1 B1 H1A 105.2(17)
N3 B1 H1A 110.7(16)
C9 B1 H1A 105.3(17)
N7 B2 N5 107.3(3)
N7 B2 C23 114.1(3)
N5 B2 C23 113.5(3)
N7 B2 H2A 109.2(17)
N5 B2 H2A 104.8(17)
C23 B2 H2A 107.5(17)
N11 B3 N9 108.0(3)
N11 B3 C37 114.2(4)
N9 B3 C37 114.1(3)
N11 B3 H3A 104.7(15)
N9 B3 H3A 109.3(15)
C37 B3 H3A 106.0(15)

loop_
_geom_bond_atom_site_label_1
_geom_bond_atom_site_label_2
_geom_bond_distance
U1 S1 2.7794(10)
U1 S6 2.7916(11)
U1 S4 2.7932(10)
U1 S5 2.8132(10)
U1 S2 2.8165(10)
U1 S3 2.8202(11)
U1 H1A 2.40(3)
U1 H2A 2.39(3)
U1 H3A 2.30(3)
S1 C1 1.728(4)
S2 C5 1.714(4)
S3 C15 1.721(4)
S4 C19 1.724(4)
S5 C29 1.722(4)
S6 C33 1.722(4)
N1 C1 1.346(5)
N1 C3 1.403(5)
N1 B1 1.550(5)
N2 C1 1.351(5)
N2 C2 1.376(5)
N2 C4 1.456(5)
N3 C5 1.343(5)
N3 C6 1.385(5)
N3 B1 1.554(5)
N4 C5 1.358(5)
N4 C7 1.379(5)
N4 C8 1.457(5)
N5 C15 1.349(5)
N5 C17 1.382(5)
N5 B2 1.559(5)
N6 C15 1.345(5)
N6 C16 1.382(5)
N6 C18 1.461(5)
N7 C19 1.345(5)
N7 C20 1.388(5)
N7 B2 1.555(6)
N8 C19 1.347(5)
N8 C21 1.370(5)
N8 C22 1.468(5)
N9 C29 1.348(5)
N9 C30 1.379(5)
N9 B3 1.563(5)
N10 C29 1.355(5)
N10 C31 1.369(5)
N10 C32 1.455(5)
N11 C33 1.352(5)
N11 C34 1.378(5)
N11 B3 1.540(6)
N12 C33 1.346(5)
N12 C35 1.372(5)
N12 C36 1.462(5)
N13 C44 1.125(6)
N14 C46 1.122(6)
C2 C3 1.347(6)
C2 H2 0.9500
C3 H3 0.9500
C4 H4C 0.9800
C4 H4B 0.9800
C4 H4A 0.9800
C6 C7 1.340(6)
C6 H6 0.9500
C7 H7 0.9500
C8 H8A 0.9800
C8 H8C 0.9800
C8 H8B 0.9800
C9 C10 1.392(6)
C9 C14 1.400(6)
C9 B1 1.590(6)
C10 C11 1.391(6)
C10 H10 0.9500
C11 C12 1.382(7)
C11 H11 0.9500
C12 C13 1.374(7)
C12 H12 0.9500
C13 C14 1.398(6)
C13 H13 0.9500
C14 H14 0.9500
C16 C17 1.347(6)
C16 H16 0.9500
C17 H17 0.9500
C18 H18B 0.9800
C18 H18C 0.9800
C18 H18A 0.9800
C20 C21 1.334(6)
C20 H20 0.9500
C21 H21 0.9500
C22 H22A 0.9800
C22 H22C 0.9800
C22 H22B 0.9800
C23 C24 1.385(6)
C23 C28 1.393(6)
C23 B2 1.594(6)
C24 C25 1.392(6)
C24 H24 0.9500
C25 C26 1.372(7)
C25 H25 0.9500
C26 C27 1.366(7)
C26 H26 0.9500
C27 C28 1.390(6)
C27 H27 0.9500
C28 H28 0.9500
C30 C31 1.342(6)
C30 H30 0.9500
C31 H31 0.9500
C32 H32A 0.9800
C32 H32B 0.9800
C32 H32C 0.9800
C34 C35 1.335(6)
C34 H34 0.9500
C35 H35 0.9500
C36 H36C 0.9800
C36 H36A 0.9800
C36 H36B 0.9800
C37 C38 1.382(6)
C37 C42 1.408(6)
C37 B3 1.595(6)
C38 C39 1.383(6)
C38 H38 0.9500
C39 C40 1.377(7)
C39 H39 0.9500
C40 C41 1.369(7)
C40 H40 0.9500
C41 C42 1.381(6)
C41 H41 0.9500
C42 H42 0.9500
C43 C44 1.439(7)
C43 H43B 0.9800
C43 H43A 0.9800
C43 H43C 0.9800
C45 C46 1.446(7)
C45 H45A 0.9800
C45 H45C 0.9800
C45 H45B 0.9800
B1 H1A 1.12(3)
B2 H2A 1.15(3)
B3 H3A 1.23(3)
